data_7711750
loop_
_publ_author_name
'Hogarth, Graeme'
'Al-Jibori, Subhi A.'
'Al-Janabi, Ahmed'
'Irzoqi, Ahmed A.'
'Basak-Modi, Sucharita'
'Orton, Georgia'
'Ghosh, Shishir'
'Wagner, Christoph'
'Abdullah, Ali I. A.'

_publ_section_title
;
 Palladium(II) ortho-cyano-aminothiophenolate (ocap) complexes
;
_journal_name_full 'Dalton Transactions'
_journal_paper_doi 10.1039/D2DT02681C
_journal_year 2022
_chemical_formula_sum 'C50 H38 N4 P2 Pd2 S2'
_chemical_formula_weight 1033.70
_space_group_IT_number 2
_space_group_name_Hall '-P 1'
_space_group_name_H-M_alt 'P -1'
_symmetry_cell_setting triclinic
_symmetry_space_group_name_H-M 'P -1'
_atom_sites_solution_hydrogens geom
_atom_sites_solution_primary heavy
_atom_sites_solution_secondary difmap
_audit_creation_method SHELXL-97
_audit_update_record
;
2021-10-06 deposited with the CCDC.	2022-11-10 downloaded from the CCDC.
;
_cell_angle_alpha 60.702(5)
_cell_angle_beta 78.798(6)
_cell_angle_gamma 89.205(6)
_cell_formula_units_Z 2
_cell_length_a 9.387(3)
_cell_length_b 15.923(6)
_cell_length_c 16.389(6)
_cell_measurement_reflns_used 213
_cell_measurement_temperature 150(2)
_cell_measurement_theta_max 30
_cell_measurement_theta_min 4
_cell_volume 2086.1(13)
_computing_cell_refinement 'Bruker SAINT'
_computing_data_collection 'Bruker SMART'
_computing_data_reduction 'Bruker SAINT'
_computing_structure_refinement 'SHELXL-97 (Sheldrick, 1997)'
_computing_structure_solution 'SHELXS-97 (Sheldrick, 1990)'
_diffrn_ambient_temperature 150(2)
_diffrn_measured_fraction_theta_full 0.973
_diffrn_measured_fraction_theta_max 0.880
_diffrn_measurement_device_type 'Bruker SMART 1K CCD diffractometer'
_diffrn_measurement_method '\w rotation with narrow frames'
_diffrn_radiation_monochromator graphite
_diffrn_radiation_source 'fine-focus sealed tube'
_diffrn_radiation_type MoK\a
_diffrn_radiation_wavelength 0.71073
_diffrn_reflns_av_R_equivalents 0.0580
_diffrn_reflns_av_sigmaI/netI 0.1398
_diffrn_reflns_limit_h_max 12
_diffrn_reflns_limit_h_min -12
_diffrn_reflns_limit_k_max 21
_diffrn_reflns_limit_k_min -20
_diffrn_reflns_limit_l_max 21
_diffrn_reflns_limit_l_min -21
_diffrn_reflns_number 17464
_diffrn_reflns_theta_full 26.00
_diffrn_reflns_theta_max 28.48
_diffrn_reflns_theta_min 2.53
_exptl_absorpt_coefficient_mu 1.081
_exptl_absorpt_correction_T_max 0.9185
_exptl_absorpt_correction_T_min 0.6968
_exptl_absorpt_correction_type multi-scan
_exptl_crystal_colour orange
_exptl_crystal_density_diffrn 1.645
_exptl_crystal_density_method 'not measured'
_exptl_crystal_description plate
_exptl_crystal_F_000 1040
_exptl_crystal_size_max 0.36
_exptl_crystal_size_mid 0.32
_exptl_crystal_size_min 0.08
_refine_diff_density_max 0.901
_refine_diff_density_min -0.651
_refine_diff_density_rms 0.100
_refine_ls_extinction_method none
_refine_ls_goodness_of_fit_ref 0.789
_refine_ls_hydrogen_treatment constr
_refine_ls_matrix_type full
_refine_ls_number_parameters 541
_refine_ls_number_reflns 9298
_refine_ls_number_restraints 0
_refine_ls_restrained_S_all 0.789
_refine_ls_R_factor_all 0.0883
_refine_ls_R_factor_gt 0.0452
_refine_ls_shift/su_max 0.001
_refine_ls_shift/su_mean 0.000
_refine_ls_structure_factor_coef Fsqd
_refine_ls_weighting_details 'calc w=1/[\s^2^(Fo^2^)+(0.0253P)^2^+0.0000P] where P=(Fo^2^+2Fc^2^)/3'
_refine_ls_weighting_scheme calc
_refine_ls_wR_factor_gt 0.0772
_refine_ls_wR_factor_ref 0.0822
_reflns_number_gt 5029
_reflns_number_total 9298
_reflns_threshold_expression I>2\s(I)
_cod_data_source_file d2dt02681c2.cif
_cod_data_source_block str0944
_cod_original_cell_volume 2086.3(13)
_cod_original_sg_symbol_H-M P-1
_cod_database_code 7711750

loop_
_symmetry_equiv_pos_as_xyz
'x, y, z'
'-x, -y, -z'

loop_
_atom_site_label
_atom_site_type_symbol
_atom_site_fract_x
_atom_site_fract_y
_atom_site_fract_z
_atom_site_U_iso_or_equiv
_atom_site_adp_type
_atom_site_occupancy
_atom_site_symmetry_multiplicity
_atom_site_calc_flag
_atom_site_refinement_flags
_atom_site_disorder_assembly
_atom_site_disorder_group
Pd1 Pd 0.64454(4) 0.18204(2) 0.21343(2) 0.02764(10) Uani 1 1 d . . .
Pd2 Pd 0.80697(4) -0.15599(2) 0.31770(2) 0.02803(10) Uani 1 1 d . . .
S1 S 0.45746(13) 0.25505(8) 0.15185(8) 0.0373(3) Uani 1 1 d . . .
S2 S 0.85198(13) -0.27233(8) 0.45504(8) 0.0369(3) Uani 1 1 d . . .
P1 P 0.68293(12) 0.28423(8) 0.26387(8) 0.0284(3) Uani 1 1 d . . .
P2 P 0.76651(12) -0.25711(8) 0.26670(8) 0.0273(3) Uani 1 1 d . . .
N1 N 0.5930(4) 0.0832(2) 0.1747(2) 0.0271(8) Uani 1 1 d . . .
N2 N 0.7528(4) -0.0450(2) 0.1991(2) 0.0322(9) Uani 1 1 d . . .
N3 N 0.8428(3) -0.0644(2) 0.3683(2) 0.0262(8) Uani 1 1 d . . .
N4 N 0.8120(4) 0.1063(3) 0.2694(2) 0.0310(9) Uani 1 1 d . . .
C1 C 0.6696(5) 0.0124(3) 0.1889(3) 0.0292(11) Uani 1 1 d . . .
C2 C 0.8265(4) 0.0258(4) 0.3195(3) 0.0287(11) Uani 1 1 d . . .
C3 C 0.3819(5) 0.1638(3) 0.1383(3) 0.0333(11) Uani 1 1 d . . .
C4 C 0.4580(5) 0.0861(3) 0.1491(3) 0.0308(11) Uani 1 1 d . . .
C5 C 0.4021(5) 0.0152(3) 0.1359(3) 0.0426(13) Uani 1 1 d . . .
H5A H 0.4576 -0.0367 0.1404 0.051 Uiso 1 1 calc R . .
C6 C 0.2671(6) 0.0199(4) 0.1164(4) 0.0626(17) Uani 1 1 d . . .
H6A H 0.2279 -0.0289 0.1073 0.075 Uiso 1 1 calc R . .
C7 C 0.1882(6) 0.0943(4) 0.1097(4) 0.0609(17) Uani 1 1 d . . .
H7A H 0.0920 0.0960 0.0992 0.073 Uiso 1 1 calc R . .
C8 C 0.2475(5) 0.1670(3) 0.1183(3) 0.0476(14) Uani 1 1 d . . .
H8A H 0.1937 0.2205 0.1102 0.057 Uiso 1 1 calc R . .
C9 C 0.8510(5) -0.2053(3) 0.5137(3) 0.0333(11) Uani 1 1 d . . .
C10 C 0.8470(4) -0.1078(3) 0.4669(3) 0.0296(11) Uani 1 1 d . . .
C11 C 0.8420(5) -0.0559(3) 0.5134(3) 0.0348(11) Uani 1 1 d . . .
H11A H 0.8379 0.0122 0.4793 0.042 Uiso 1 1 calc R . .
C12 C 0.8429(5) -0.1019(4) 0.6088(3) 0.0398(12) Uani 1 1 d . . .
H12A H 0.8397 -0.0663 0.6417 0.048 Uiso 1 1 calc R . .
C13 C 0.8484(5) -0.2002(4) 0.6565(3) 0.0414(13) Uani 1 1 d . . .
H13A H 0.8501 -0.2328 0.7227 0.050 Uiso 1 1 calc R . .
C14 C 0.8516(4) -0.2515(3) 0.6103(3) 0.0338(11) Uani 1 1 d . . .
H14A H 0.8542 -0.3196 0.6445 0.041 Uiso 1 1 calc R . .
C15 C 0.5678(5) 0.3804(3) 0.2434(3) 0.0332(11) Uani 1 1 d . . .
C16 C 0.5811(5) 0.4548(3) 0.1513(4) 0.0459(13) Uani 1 1 d . . .
H16A H 0.6471 0.4529 0.1005 0.055 Uiso 1 1 calc R . .
C17 C 0.4999(6) 0.5318(4) 0.1321(5) 0.0597(17) Uani 1 1 d . . .
H17A H 0.5089 0.5830 0.0681 0.072 Uiso 1 1 calc R . .
C18 C 0.4070(6) 0.5345(4) 0.2046(5) 0.0597(17) Uani 1 1 d . . .
H18A H 0.3525 0.5888 0.1911 0.072 Uiso 1 1 calc R . .
C19 C 0.3900(5) 0.4624(4) 0.2952(4) 0.0520(14) Uani 1 1 d . . .
H19A H 0.3228 0.4648 0.3453 0.062 Uiso 1 1 calc R . .
C20 C 0.4720(5) 0.3842(3) 0.3149(4) 0.0417(13) Uani 1 1 d . . .
H20A H 0.4610 0.3328 0.3790 0.050 Uiso 1 1 calc R . .
C21 C 0.8608(4) 0.3500(3) 0.2101(3) 0.0267(10) Uani 1 1 d . . .
C22 C 0.9044(5) 0.4156(3) 0.2340(3) 0.0306(11) Uani 1 1 d . . .
H22A H 0.8409 0.4257 0.2805 0.037 Uiso 1 1 calc R . .
C23 C 1.0387(5) 0.4664(3) 0.1912(3) 0.0332(11) Uani 1 1 d . . .
H23A H 1.0690 0.5100 0.2098 0.040 Uiso 1 1 calc R . .
C24 C 1.1297(5) 0.4555(3) 0.1225(3) 0.0381(12) Uani 1 1 d . . .
H24A H 1.2226 0.4916 0.0931 0.046 Uiso 1 1 calc R . .
C25 C 1.0873(5) 0.3927(3) 0.0957(3) 0.0381(12) Uani 1 1 d . . .
H25A H 1.1491 0.3866 0.0460 0.046 Uiso 1 1 calc R . .
C26 C 0.9529(5) 0.3373(3) 0.1417(3) 0.0343(11) Uani 1 1 d . . .
H26A H 0.9252 0.2909 0.1258 0.041 Uiso 1 1 calc R . .
C27 C 0.6671(5) 0.2131(3) 0.3918(3) 0.0281(10) Uani 1 1 d . . .
C28 C 0.5437(5) 0.1506(3) 0.4456(3) 0.0365(12) Uani 1 1 d . . .
H28A H 0.4683 0.1480 0.4155 0.044 Uiso 1 1 calc R . .
C29 C 0.5291(5) 0.0925(3) 0.5415(3) 0.0433(13) Uani 1 1 d . . .
H29A H 0.4440 0.0488 0.5779 0.052 Uiso 1 1 calc R . .
C30 C 0.6344(5) 0.0962(3) 0.5856(3) 0.0410(12) Uani 1 1 d . . .
H30A H 0.6225 0.0568 0.6530 0.049 Uiso 1 1 calc R . .
C31 C 0.7580(5) 0.1573(3) 0.5323(3) 0.0383(12) Uani 1 1 d . . .
H31A H 0.8334 0.1591 0.5627 0.046 Uiso 1 1 calc R . .
C32 C 0.7748(5) 0.2157(3) 0.4356(3) 0.0306(10) Uani 1 1 d . . .
H32A H 0.8613 0.2580 0.3990 0.037 Uiso 1 1 calc R . .
C33 C 0.8988(4) -0.2336(3) 0.1602(3) 0.0264(10) Uani 1 1 d . . .
C34 C 0.9821(4) -0.1473(3) 0.1065(3) 0.0287(10) Uani 1 1 d . . .
H34A H 0.9660 -0.0975 0.1224 0.034 Uiso 1 1 calc R . .
C35 C 1.0890(5) -0.1322(3) 0.0297(3) 0.0377(12) Uani 1 1 d . . .
H35A H 1.1493 -0.0728 -0.0073 0.045 Uiso 1 1 calc R . .
C36 C 1.1076(5) -0.2041(3) 0.0071(3) 0.0387(12) Uani 1 1 d . . .
H36A H 1.1816 -0.1940 -0.0463 0.046 Uiso 1 1 calc R . .
C37 C 1.0245(5) -0.2882(3) 0.0578(3) 0.0417(12) Uani 1 1 d . . .
H37A H 1.0400 -0.3372 0.0409 0.050 Uiso 1 1 calc R . .
C38 C 0.9164(5) -0.3035(3) 0.1348(3) 0.0378(12) Uani 1 1 d . . .
H38A H 0.8544 -0.3622 0.1700 0.045 Uiso 1 1 calc R . .
C39 C 0.7750(5) -0.3841(3) 0.3445(3) 0.0290(10) Uani 1 1 d . . .
C40 C 0.6594(5) -0.4520(3) 0.3846(3) 0.0380(12) Uani 1 1 d . . .
H40A H 0.5658 -0.4329 0.3727 0.046 Uiso 1 1 calc R . .
C41 C 0.6754(6) -0.5463(3) 0.4412(3) 0.0464(13) Uani 1 1 d . . .
H41A H 0.5929 -0.5927 0.4689 0.056 Uiso 1 1 calc R . .
C42 C 0.8087(6) -0.5757(3) 0.4589(3) 0.0465(14) Uani 1 1 d . . .
H42A H 0.8188 -0.6422 0.4988 0.056 Uiso 1 1 calc R . .
C43 C 0.9271(6) -0.5095(3) 0.4193(3) 0.0405(13) Uani 1 1 d . . .
H43A H 1.0205 -0.5295 0.4305 0.049 Uiso 1 1 calc R . .
C44 C 0.9105(5) -0.4136(3) 0.3630(3) 0.0365(12) Uani 1 1 d . . .
H44A H 0.9924 -0.3669 0.3365 0.044 Uiso 1 1 calc R . .
C45 C 0.5911(5) -0.2456(3) 0.2370(3) 0.0288(10) Uani 1 1 d . . .
C46 C 0.5718(5) -0.2295(3) 0.1489(3) 0.0337(11) Uani 1 1 d . . .
H46A H 0.6538 -0.2249 0.1022 0.040 Uiso 1 1 calc R . .
C47 C 0.4372(5) -0.2202(3) 0.1288(3) 0.0403(12) Uani 1 1 d . . .
H47A H 0.4256 -0.2065 0.0673 0.048 Uiso 1 1 calc R . .
C48 C 0.3182(5) -0.2306(3) 0.1972(4) 0.0425(13) Uani 1 1 d . . .
H48A H 0.2232 -0.2279 0.1846 0.051 Uiso 1 1 calc R . .
C49 C 0.3359(5) -0.2450(3) 0.2838(3) 0.0443(13) Uani 1 1 d . . .
H49A H 0.2535 -0.2503 0.3306 0.053 Uiso 1 1 calc R . .
C50 C 0.4702(5) -0.2516(3) 0.3027(3) 0.0395(12) Uani 1 1 d . . .
H50A H 0.4815 -0.2607 0.3628 0.047 Uiso 1 1 calc R . .

loop_
_atom_site_aniso_label
_atom_site_aniso_U_11
_atom_site_aniso_U_22
_atom_site_aniso_U_33
_atom_site_aniso_U_23
_atom_site_aniso_U_13
_atom_site_aniso_U_12
Pd1 0.0289(2) 0.0242(2) 0.0288(2) -0.01254(17) -0.00589(16) 0.00278(16)
Pd2 0.0309(2) 0.0245(2) 0.0270(2) -0.01131(17) -0.00665(17) 0.00419(16)
S1 0.0398(8) 0.0326(7) 0.0453(8) -0.0210(6) -0.0171(6) 0.0108(6)
S2 0.0469(8) 0.0287(6) 0.0345(7) -0.0132(6) -0.0154(6) 0.0089(6)
P1 0.0267(7) 0.0269(7) 0.0304(7) -0.0140(6) -0.0040(6) 0.0019(5)
P2 0.0280(7) 0.0238(6) 0.0275(7) -0.0111(5) -0.0053(5) 0.0039(5)
N1 0.024(2) 0.023(2) 0.031(2) -0.0121(18) -0.0027(17) 0.0050(17)
N2 0.044(3) 0.027(2) 0.020(2) -0.0068(18) -0.0081(18) 0.0099(19)
N3 0.021(2) 0.021(2) 0.033(2) -0.0128(18) -0.0009(17) 0.0018(16)
N4 0.031(2) 0.028(2) 0.036(2) -0.0160(19) -0.0105(18) 0.0067(18)
C1 0.041(3) 0.028(3) 0.012(2) -0.006(2) -0.002(2) -0.005(2)
C2 0.018(2) 0.044(3) 0.030(3) -0.024(2) -0.001(2) 0.001(2)
C3 0.046(3) 0.021(2) 0.033(3) -0.012(2) -0.015(2) 0.007(2)
C4 0.039(3) 0.028(3) 0.019(2) -0.007(2) -0.005(2) -0.003(2)
C5 0.052(3) 0.037(3) 0.045(3) -0.022(3) -0.023(3) 0.009(3)
C6 0.077(4) 0.050(4) 0.080(4) -0.035(3) -0.052(4) 0.016(3)
C7 0.060(4) 0.061(4) 0.089(5) -0.046(4) -0.054(4) 0.028(3)
C8 0.060(4) 0.041(3) 0.061(4) -0.031(3) -0.037(3) 0.021(3)
C9 0.029(3) 0.030(3) 0.039(3) -0.014(2) -0.015(2) 0.007(2)
C10 0.016(2) 0.041(3) 0.026(3) -0.012(2) -0.0032(19) -0.003(2)
C11 0.035(3) 0.032(3) 0.035(3) -0.014(2) -0.008(2) 0.002(2)
C12 0.041(3) 0.052(3) 0.033(3) -0.026(3) -0.009(2) 0.006(3)
C13 0.036(3) 0.056(3) 0.028(3) -0.017(3) -0.007(2) 0.001(3)
C14 0.028(3) 0.032(3) 0.038(3) -0.013(2) -0.014(2) 0.007(2)
C15 0.024(3) 0.038(3) 0.046(3) -0.026(3) -0.009(2) 0.003(2)
C16 0.042(3) 0.035(3) 0.053(3) -0.015(3) -0.012(3) 0.007(3)
C17 0.048(4) 0.031(3) 0.084(5) -0.012(3) -0.028(3) 0.007(3)
C18 0.035(3) 0.044(4) 0.107(5) -0.041(4) -0.018(4) 0.006(3)
C19 0.026(3) 0.059(4) 0.089(5) -0.050(4) -0.013(3) 0.008(3)
C20 0.032(3) 0.039(3) 0.061(4) -0.029(3) -0.013(3) 0.006(2)
C21 0.030(3) 0.017(2) 0.027(2) -0.0058(19) -0.007(2) 0.0071(19)
C22 0.037(3) 0.025(2) 0.028(3) -0.013(2) -0.006(2) 0.007(2)
C23 0.039(3) 0.025(2) 0.034(3) -0.012(2) -0.013(2) 0.002(2)
C24 0.031(3) 0.030(3) 0.039(3) -0.009(2) -0.003(2) 0.001(2)
C25 0.035(3) 0.036(3) 0.035(3) -0.014(2) 0.004(2) 0.001(2)
C26 0.045(3) 0.024(2) 0.036(3) -0.015(2) -0.012(2) 0.007(2)
C27 0.027(3) 0.031(2) 0.029(3) -0.018(2) -0.004(2) 0.007(2)
C28 0.029(3) 0.037(3) 0.038(3) -0.015(2) -0.004(2) 0.002(2)
C29 0.035(3) 0.049(3) 0.034(3) -0.016(3) 0.006(2) -0.005(2)
C30 0.044(3) 0.049(3) 0.024(3) -0.016(2) 0.000(2) 0.007(3)
C31 0.042(3) 0.041(3) 0.040(3) -0.026(3) -0.012(3) 0.009(2)
C32 0.032(3) 0.029(2) 0.030(3) -0.015(2) -0.002(2) 0.002(2)
C33 0.023(2) 0.030(2) 0.025(2) -0.012(2) -0.007(2) 0.007(2)
C34 0.027(3) 0.032(3) 0.026(3) -0.013(2) -0.008(2) 0.003(2)
C35 0.035(3) 0.041(3) 0.028(3) -0.010(2) -0.006(2) -0.008(2)
C36 0.037(3) 0.052(3) 0.026(3) -0.020(3) -0.001(2) 0.010(3)
C37 0.060(4) 0.035(3) 0.030(3) -0.018(2) -0.006(3) 0.012(3)
C38 0.045(3) 0.032(3) 0.032(3) -0.013(2) -0.006(2) 0.001(2)
C39 0.036(3) 0.023(2) 0.023(2) -0.010(2) 0.001(2) -0.001(2)
C40 0.048(3) 0.029(3) 0.028(3) -0.008(2) -0.004(2) 0.001(2)
C41 0.062(4) 0.029(3) 0.035(3) -0.011(2) 0.003(3) -0.009(3)
C42 0.084(4) 0.025(3) 0.027(3) -0.010(2) -0.013(3) 0.015(3)
C43 0.062(4) 0.034(3) 0.038(3) -0.024(3) -0.022(3) 0.026(3)
C44 0.043(3) 0.041(3) 0.035(3) -0.025(2) -0.012(2) 0.008(2)
C45 0.032(3) 0.019(2) 0.026(3) -0.005(2) -0.003(2) 0.004(2)
C46 0.031(3) 0.032(3) 0.037(3) -0.017(2) -0.003(2) 0.000(2)
C47 0.045(3) 0.041(3) 0.038(3) -0.020(3) -0.014(3) 0.001(3)
C48 0.032(3) 0.029(3) 0.058(4) -0.012(3) -0.018(3) 0.005(2)
C49 0.036(3) 0.048(3) 0.036(3) -0.014(3) 0.001(2) 0.008(3)
C50 0.040(3) 0.040(3) 0.034(3) -0.014(2) -0.011(2) 0.009(2)

loop_
_atom_type_symbol
_atom_type_description
_atom_type_scat_dispersion_real
_atom_type_scat_dispersion_imag
_atom_type_scat_source
C C 0.0033 0.0016 'International Tables Vol C Tables 4.2.6.8 and 6.1.1.4'
H H 0.0000 0.0000 'International Tables Vol C Tables 4.2.6.8 and 6.1.1.4'
N N 0.0061 0.0033 'International Tables Vol C Tables 4.2.6.8 and 6.1.1.4'
P P 0.1023 0.0942 'International Tables Vol C Tables 4.2.6.8 and 6.1.1.4'
S S 0.1246 0.1234 'International Tables Vol C Tables 4.2.6.8 and 6.1.1.4'
Pd Pd -0.9988 1.0072 'International Tables Vol C Tables 4.2.6.8 and 6.1.1.4'

loop_
_geom_angle_atom_site_label_1
_geom_angle_atom_site_label_2
_geom_angle_atom_site_label_3
_geom_angle
_geom_angle_site_symmetry_1
_geom_angle_site_symmetry_3
_geom_angle_publ_flag
N4 Pd1 N1 91.13(14) . . ?
N4 Pd1 P1 90.62(10) . . ?
N1 Pd1 P1 175.32(10) . . ?
N4 Pd1 S1 175.80(10) . . ?
N1 Pd1 S1 84.75(10) . . ?
P1 Pd1 S1 93.43(5) . . ?
N2 Pd2 N3 91.18(14) . . ?
N2 Pd2 P2 89.90(11) . . ?
N3 Pd2 P2 178.69(10) . . ?
N2 Pd2 S2 174.65(11) . . ?
N3 Pd2 S2 85.27(10) . . ?
P2 Pd2 S2 93.61(5) . . ?
C3 S1 Pd1 99.03(15) . . ?
C9 S2 Pd2 98.42(15) . . ?
C15 P1 C21 101.5(2) . . ?
C15 P1 C27 106.8(2) . . ?
C21 P1 C27 108.71(19) . . ?
C15 P1 Pd1 119.63(14) . . ?
C21 P1 Pd1 112.86(15) . . ?
C27 P1 Pd1 106.91(14) . . ?
C45 P2 C39 106.18(19) . . ?
C45 P2 C33 106.89(19) . . ?
C39 P2 C33 102.0(2) . . ?
C45 P2 Pd2 110.46(15) . . ?
C39 P2 Pd2 118.29(14) . . ?
C33 P2 Pd2 112.11(14) . . ?
C1 N1 C4 120.9(4) . . ?
C1 N1 Pd1 120.4(3) . . ?
C4 N1 Pd1 117.6(3) . . ?
C1 N2 Pd2 132.7(3) . . ?
C2 N3 C10 120.9(4) . . ?
C2 N3 Pd2 120.0(3) . . ?
C10 N3 Pd2 117.0(3) . . ?
C2 N4 Pd1 135.6(3) . . ?
N2 C1 N1 172.4(5) . . ?
N4 C2 N3 174.7(5) . . ?
C8 C3 C4 118.4(4) . . ?
C8 C3 S1 121.6(4) . . ?
C4 C3 S1 120.0(3) . . ?
C3 C4 C5 120.8(4) . . ?
C3 C4 N1 116.4(4) . . ?
C5 C4 N1 122.8(4) . . ?
C6 C5 C4 119.6(5) . . ?
C5 C6 C7 120.0(5) . . ?
C6 C7 C8 120.0(5) . . ?
C3 C8 C7 121.1(5) . . ?
C10 C9 C14 118.3(4) . . ?
C10 C9 S2 121.5(3) . . ?
C14 C9 S2 120.2(3) . . ?
C9 C10 C11 121.5(4) . . ?
C9 C10 N3 115.9(4) . . ?
C11 C10 N3 122.6(4) . . ?
C10 C11 C12 119.9(4) . . ?
C11 C12 C13 119.0(4) . . ?
C14 C13 C12 120.8(4) . . ?
C13 C14 C9 120.5(4) . . ?
C20 C15 C16 118.8(5) . . ?
C20 C15 P1 123.2(4) . . ?
C16 C15 P1 117.9(4) . . ?
C17 C16 C15 120.4(5) . . ?
C18 C17 C16 119.6(6) . . ?
C19 C18 C17 121.4(6) . . ?
C18 C19 C20 119.1(5) . . ?
C15 C20 C19 120.6(5) . . ?
C26 C21 C22 119.3(4) . . ?
C26 C21 P1 119.8(3) . . ?
C22 C21 P1 120.9(3) . . ?
C23 C22 C21 120.2(4) . . ?
C24 C23 C22 121.1(4) . . ?
C23 C24 C25 119.8(4) . . ?
C24 C25 C26 119.8(4) . . ?
C21 C26 C25 119.8(4) . . ?
C32 C27 C28 119.3(4) . . ?
C32 C27 P1 122.7(3) . . ?
C28 C27 P1 117.9(3) . . ?
C29 C28 C27 120.3(4) . . ?
C30 C29 C28 120.6(4) . . ?
C29 C30 C31 119.3(4) . . ?
C30 C31 C32 120.8(4) . . ?
C27 C32 C31 119.7(4) . . ?
C34 C33 C38 120.2(4) . . ?
C34 C33 P2 120.2(3) . . ?
C38 C33 P2 119.5(3) . . ?
C33 C34 C35 120.1(4) . . ?
C36 C35 C34 118.7(4) . . ?
C37 C36 C35 121.7(5) . . ?
C36 C37 C38 119.7(5) . . ?
C33 C38 C37 119.4(4) . . ?
C40 C39 C44 118.5(4) . . ?
C40 C39 P2 124.6(4) . . ?
C44 C39 P2 116.9(3) . . ?
C41 C40 C39 120.9(5) . . ?
C40 C41 C42 120.7(5) . . ?
C43 C42 C41 119.8(4) . . ?
C42 C43 C44 119.4(5) . . ?
C43 C44 C39 120.5(4) . . ?
C50 C45 C46 118.0(4) . . ?
C50 C45 P2 119.6(3) . . ?
C46 C45 P2 122.4(3) . . ?
C47 C46 C45 120.7(4) . . ?
C46 C47 C48 119.8(4) . . ?
C49 C48 C47 120.0(4) . . ?
C50 C49 C48 119.9(5) . . ?
C49 C50 C45 121.4(4) . . ?

loop_
_geom_bond_atom_site_label_1
_geom_bond_atom_site_label_2
_geom_bond_distance
_geom_bond_site_symmetry_2
_geom_bond_publ_flag
Pd1 N4 2.048(4) . ?
Pd1 N1 2.058(3) . ?
Pd1 P1 2.2159(13) . ?
Pd1 S1 2.2221(13) . ?
Pd2 N2 2.040(3) . ?
Pd2 N3 2.057(3) . ?
Pd2 P2 2.2119(13) . ?
Pd2 S2 2.2234(13) . ?
S1 C3 1.752(4) . ?
S2 C9 1.751(4) . ?
P1 C15 1.794(5) . ?
P1 C21 1.799(4) . ?
P1 C27 1.806(4) . ?
P2 C45 1.788(4) . ?
P2 C39 1.798(4) . ?
P2 C33 1.806(4) . ?
N1 C1 1.275(5) . ?
N1 C4 1.404(5) . ?
N2 C1 1.164(5) . ?
N3 C2 1.283(5) . ?
N3 C10 1.422(5) . ?
N4 C2 1.159(5) . ?
C3 C8 1.358(6) . ?
C3 C4 1.372(6) . ?
C4 C5 1.376(6) . ?
C5 C6 1.358(6) . ?
C6 C7 1.359(7) . ?
C7 C8 1.370(6) . ?
C9 C10 1.358(6) . ?
C9 C14 1.382(5) . ?
C10 C11 1.366(6) . ?
C11 C12 1.367(5) . ?
C12 C13 1.371(6) . ?
C13 C14 1.355(6) . ?
C15 C20 1.357(6) . ?
C15 C16 1.371(6) . ?
C16 C17 1.368(6) . ?
C17 C18 1.351(7) . ?
C18 C19 1.338(7) . ?
C19 C20 1.387(6) . ?
C21 C26 1.372(6) . ?
C21 C22 1.374(5) . ?
C22 C23 1.366(5) . ?
C23 C24 1.357(6) . ?
C24 C25 1.364(6) . ?
C25 C26 1.396(6) . ?
C27 C32 1.359(5) . ?
C27 C28 1.374(6) . ?
C28 C29 1.357(6) . ?
C29 C30 1.352(6) . ?
C30 C31 1.364(6) . ?
C31 C32 1.366(5) . ?
C33 C34 1.361(5) . ?
C33 C38 1.364(6) . ?
C34 C35 1.367(5) . ?
C35 C36 1.365(6) . ?
C36 C37 1.334(6) . ?
C37 C38 1.374(6) . ?
C39 C40 1.355(5) . ?
C39 C44 1.387(6) . ?
C40 C41 1.351(6) . ?
C41 C42 1.364(6) . ?
C42 C43 1.361(6) . ?
C43 C44 1.369(6) . ?
C45 C50 1.372(6) . ?
C45 C46 1.387(5) . ?
C46 C47 1.355(6) . ?
C47 C48 1.368(6) . ?
C48 C49 1.366(6) . ?
C49 C50 1.347(6) . ?

loop_
_geom_torsion_atom_site_label_1
_geom_torsion_atom_site_label_2
_geom_torsion_atom_site_label_3
_geom_torsion_atom_site_label_4
_geom_torsion
_geom_torsion_site_symmetry_1
_geom_torsion_site_symmetry_2
_geom_torsion_site_symmetry_3
_geom_torsion_site_symmetry_4
_geom_torsion_publ_flag
N4 Pd1 S1 C3 0.6(15) . . . . ?
N1 Pd1 S1 C3 11.34(18) . . . . ?
P1 Pd1 S1 C3 -164.33(15) . . . . ?
N2 Pd2 S2 C9 -38.1(11) . . . . ?
N3 Pd2 S2 C9 10.37(17) . . . . ?
P2 Pd2 S2 C9 -168.96(15) . . . . ?
N4 Pd1 P1 C15 -178.6(2) . . . . ?
N1 Pd1 P1 C15 -66.7(13) . . . . ?
S1 Pd1 P1 C15 0.32(19) . . . . ?
N4 Pd1 P1 C21 62.21(17) . . . . ?
N1 Pd1 P1 C21 174.1(12) . . . . ?
S1 Pd1 P1 C21 -118.88(14) . . . . ?
N4 Pd1 P1 C27 -57.27(18) . . . . ?
N1 Pd1 P1 C27 54.6(13) . . . . ?
S1 Pd1 P1 C27 121.64(15) . . . . ?
N2 Pd2 P2 C45 -51.25(18) . . . . ?
N3 Pd2 P2 C45 94(4) . . . . ?
S2 Pd2 P2 C45 124.71(15) . . . . ?
N2 Pd2 P2 C39 -173.83(19) . . . . ?
N3 Pd2 P2 C39 -29(4) . . . . ?
S2 Pd2 P2 C39 2.13(17) . . . . ?
N2 Pd2 P2 C33 67.85(17) . . . . ?
N3 Pd2 P2 C33 -147(4) . . . . ?
S2 Pd2 P2 C33 -116.19(15) . . . . ?
N4 Pd1 N1 C1 -2.6(3) . . . . ?
P1 Pd1 N1 C1 -114.5(12) . . . . ?
S1 Pd1 N1 C1 178.1(3) . . . . ?
N4 Pd1 N1 C4 166.0(3) . . . . ?
P1 Pd1 N1 C4 54.1(14) . . . . ?
S1 Pd1 N1 C4 -13.3(3) . . . . ?
N3 Pd2 N2 C1 -52.6(5) . . . . ?
P2 Pd2 N2 C1 126.6(4) . . . . ?
S2 Pd2 N2 C1 -4.4(15) . . . . ?
N2 Pd2 N3 C2 -0.8(3) . . . . ?
P2 Pd2 N3 C2 -146(4) . . . . ?
S2 Pd2 N3 C2 -176.8(3) . . . . ?
N2 Pd2 N3 C10 162.9(3) . . . . ?
P2 Pd2 N3 C10 18(5) . . . . ?
S2 Pd2 N3 C10 -13.1(3) . . . . ?
N1 Pd1 N4 C2 -46.8(5) . . . . ?
P1 Pd1 N4 C2 128.8(5) . . . . ?
S1 Pd1 N4 C2 -36.2(18) . . . . ?
Pd2 N2 C1 N1 103(3) . . . . ?
C4 N1 C1 N2 154(3) . . . . ?
Pd1 N1 C1 N2 -38(4) . . . . ?
Pd1 N4 C2 N3 76(5) . . . . ?
C10 N3 C2 N4 -179(100) . . . . ?
Pd2 N3 C2 N4 -16(5) . . . . ?
Pd1 S1 C3 C8 168.0(4) . . . . ?
Pd1 S1 C3 C4 -11.1(4) . . . . ?
C8 C3 C4 C5 2.8(7) . . . . ?
S1 C3 C4 C5 -178.1(3) . . . . ?
C8 C3 C4 N1 -176.7(4) . . . . ?
S1 C3 C4 N1 2.4(5) . . . . ?
C1 N1 C4 C3 178.1(4) . . . . ?
Pd1 N1 C4 C3 9.5(5) . . . . ?
C1 N1 C4 C5 -1.4(6) . . . . ?
Pd1 N1 C4 C5 -170.0(3) . . . . ?
C3 C4 C5 C6 -3.1(7) . . . . ?
N1 C4 C5 C6 176.4(4) . . . . ?
C4 C5 C6 C7 0.2(8) . . . . ?
C5 C6 C7 C8 3.0(9) . . . . ?
C4 C3 C8 C7 0.4(7) . . . . ?
S1 C3 C8 C7 -178.7(4) . . . . ?
C6 C7 C8 C3 -3.3(9) . . . . ?
Pd2 S2 C9 C10 -9.2(4) . . . . ?
Pd2 S2 C9 C14 169.5(3) . . . . ?
C14 C9 C10 C11 -0.7(7) . . . . ?
S2 C9 C10 C11 178.0(3) . . . . ?
C14 C9 C10 N3 -178.4(4) . . . . ?
S2 C9 C10 N3 0.4(6) . . . . ?
C2 N3 C10 C9 174.1(4) . . . . ?
Pd2 N3 C10 C9 10.5(5) . . . . ?
C2 N3 C10 C11 -3.6(6) . . . . ?
Pd2 N3 C10 C11 -167.2(3) . . . . ?
C9 C10 C11 C12 0.9(7) . . . . ?
N3 C10 C11 C12 178.4(4) . . . . ?
C10 C11 C12 C13 -0.2(7) . . . . ?
C11 C12 C13 C14 -0.6(7) . . . . ?
C12 C13 C14 C9 0.8(7) . . . . ?
C10 C9 C14 C13 -0.1(7) . . . . ?
S2 C9 C14 C13 -178.9(3) . . . . ?
C21 P1 C15 C20 -123.6(4) . . . . ?
C27 P1 C15 C20 -9.9(4) . . . . ?
Pd1 P1 C15 C20 111.5(4) . . . . ?
C21 P1 C15 C16 54.4(4) . . . . ?
C27 P1 C15 C16 168.1(3) . . . . ?
Pd1 P1 C15 C16 -70.5(4) . . . . ?
C20 C15 C16 C17 0.5(7) . . . . ?
P1 C15 C16 C17 -177.6(4) . . . . ?
C15 C16 C17 C18 0.5(7) . . . . ?
C16 C17 C18 C19 -1.4(8) . . . . ?
C17 C18 C19 C20 1.3(8) . . . . ?
C16 C15 C20 C19 -0.6(6) . . . . ?
P1 C15 C20 C19 177.3(3) . . . . ?
C18 C19 C20 C15 -0.2(7) . . . . ?
C15 P1 C21 C26 -126.1(3) . . . . ?
C27 P1 C21 C26 121.6(3) . . . . ?
Pd1 P1 C21 C26 3.2(4) . . . . ?
C15 P1 C21 C22 51.7(4) . . . . ?
C27 P1 C21 C22 -60.6(4) . . . . ?
Pd1 P1 C21 C22 -179.0(3) . . . . ?
C26 C21 C22 C23 -0.9(6) . . . . ?
P1 C21 C22 C23 -178.7(3) . . . . ?
C21 C22 C23 C24 2.0(6) . . . . ?
C22 C23 C24 C25 -0.3(7) . . . . ?
C23 C24 C25 C26 -2.4(7) . . . . ?
C22 C21 C26 C25 -1.7(6) . . . . ?
P1 C21 C26 C25 176.1(3) . . . . ?
C24 C25 C26 C21 3.4(6) . . . . ?
C15 P1 C27 C32 -106.4(4) . . . . ?
C21 P1 C27 C32 2.4(4) . . . . ?
Pd1 P1 C27 C32 124.5(3) . . . . ?
C15 P1 C27 C28 77.0(4) . . . . ?
C21 P1 C27 C28 -174.2(3) . . . . ?
Pd1 P1 C27 C28 -52.1(4) . . . . ?
C32 C27 C28 C29 0.5(7) . . . . ?
P1 C27 C28 C29 177.2(4) . . . . ?
C27 C28 C29 C30 0.9(7) . . . . ?
C28 C29 C30 C31 -1.9(7) . . . . ?
C29 C30 C31 C32 1.4(7) . . . . ?
C28 C27 C32 C31 -0.9(6) . . . . ?
P1 C27 C32 C31 -177.5(3) . . . . ?
C30 C31 C32 C27 0.0(7) . . . . ?
C45 P2 C33 C34 103.8(3) . . . . ?
C39 P2 C33 C34 -145.0(3) . . . . ?
Pd2 P2 C33 C34 -17.4(4) . . . . ?
C45 P2 C33 C38 -77.3(4) . . . . ?
C39 P2 C33 C38 34.0(4) . . . . ?
Pd2 P2 C33 C38 161.5(3) . . . . ?
C38 C33 C34 C35 -3.4(6) . . . . ?
P2 C33 C34 C35 175.5(3) . . . . ?
C33 C34 C35 C36 1.6(6) . . . . ?
C34 C35 C36 C37 -0.1(7) . . . . ?
C35 C36 C37 C38 0.4(7) . . . . ?
C34 C33 C38 C37 3.8(6) . . . . ?
P2 C33 C38 C37 -175.2(3) . . . . ?
C36 C37 C38 C33 -2.3(7) . . . . ?
C45 P2 C39 C40 -10.9(4) . . . . ?
C33 P2 C39 C40 -122.7(4) . . . . ?
Pd2 P2 C39 C40 113.8(4) . . . . ?
C45 P2 C39 C44 168.3(3) . . . . ?
C33 P2 C39 C44 56.5(4) . . . . ?
Pd2 P2 C39 C44 -67.0(4) . . . . ?
C44 C39 C40 C41 -0.2(7) . . . . ?
P2 C39 C40 C41 179.0(3) . . . . ?
C39 C40 C41 C42 -0.4(7) . . . . ?
C40 C41 C42 C43 0.0(7) . . . . ?
C41 C42 C43 C44 1.0(7) . . . . ?
C42 C43 C44 C39 -1.6(7) . . . . ?
C40 C39 C44 C43 1.1(6) . . . . ?
P2 C39 C44 C43 -178.1(3) . . . . ?
C39 P2 C45 C50 77.1(4) . . . . ?
C33 P2 C45 C50 -174.5(4) . . . . ?
Pd2 P2 C45 C50 -52.3(4) . . . . ?
C39 P2 C45 C46 -103.6(4) . . . . ?
C33 P2 C45 C46 4.8(4) . . . . ?
Pd2 P2 C45 C46 127.0(3) . . . . ?
C50 C45 C46 C47 -0.1(6) . . . . ?
P2 C45 C46 C47 -179.4(3) . . . . ?
C45 C46 C47 C48 -2.6(7) . . . . ?
C46 C47 C48 C49 3.6(7) . . . . ?
C47 C48 C49 C50 -1.9(7) . . . . ?
C48 C49 C50 C45 -0.9(7) . . . . ?
C46 C45 C50 C49 1.8(7) . . . . ?
P2 C45 C50 C49 -178.8(4) . . . . ?
